data_7236913
loop_
_publ_author_name
'Gao, Wei'
'Huang, Hong'
'Zhou, Ai-Mei'
'Wei, Han'
'Liu, Jie-Ping'
'Zhang, Xiu-Mei'

_publ_section_title
;
 Three 3D LnIII-MOFs based on a nitro-functionalized
 biphenyltricarboxylate ligand: syntheses, structures, and magnetic
 properties
;
_journal_issue 2
_journal_name_full CrystEngComm
_journal_page_first 267
_journal_page_last 274
_journal_paper_doi 10.1039/C9CE01245A
_journal_volume 22
_journal_year 2020
_chemical_formula_sum 'C15 H12 Dy N O11'
_chemical_formula_weight 544.76
_space_group_crystal_system triclinic
_space_group_IT_number 2
_space_group_name_Hall '-P 1'
_space_group_name_H-M_alt 'P -1'
_atom_sites_solution_hydrogens mixed
_audit_creation_method SHELXL-2014/7
_audit_update_record
;
2019-10-18 deposited with the CCDC.	2019-11-21 downloaded from the CCDC.
;
_cell_angle_alpha 93.605(4)
_cell_angle_beta 108.083(4)
_cell_angle_gamma 112.343(3)
_cell_formula_units_Z 2
_cell_length_a 9.4885(11)
_cell_length_b 9.5857(10)
_cell_length_c 12.4176(14)
_cell_measurement_reflns_used 9978
_cell_measurement_temperature 293(2)
_cell_measurement_theta_max 27.50
_cell_measurement_theta_min 3.21
_cell_volume 971.80(19)
_computing_cell_refinement 'Bruker SMART'
_computing_data_collection 'Bruker SMART'
_computing_data_reduction 'Bruker SAINT'
_computing_molecular_graphics 'Bruker SHELXTL'
_computing_publication_material 'Bruker SHELXTL'
_computing_structure_refinement 'SHELXL-2014/7 (Sheldrick, 2014)'
_computing_structure_solution 'Bruker SHELXTL'
_diffrn_ambient_temperature 293(2)
_diffrn_measured_fraction_theta_full 0.997
_diffrn_measured_fraction_theta_max 0.997
_diffrn_measurement_device_type 'CCD area detector'
_diffrn_measurement_method 'phi and omega scans'
_diffrn_radiation_type MoK\a
_diffrn_radiation_wavelength 0.71073
_diffrn_reflns_av_R_equivalents 0.0307
_diffrn_reflns_av_unetI/netI 0.0200
_diffrn_reflns_Laue_measured_fraction_full 0.997
_diffrn_reflns_Laue_measured_fraction_max 0.997
_diffrn_reflns_limit_h_max 11
_diffrn_reflns_limit_h_min -11
_diffrn_reflns_limit_k_max 11
_diffrn_reflns_limit_k_min -11
_diffrn_reflns_limit_l_max 14
_diffrn_reflns_limit_l_min -14
_diffrn_reflns_number 19762
_diffrn_reflns_point_group_measured_fraction_full 0.997
_diffrn_reflns_point_group_measured_fraction_max 0.997
_diffrn_reflns_theta_full 25.006
_diffrn_reflns_theta_max 25.006
_diffrn_reflns_theta_min 3.213
_diffrn_source 'fine-focus sealed tube'
_exptl_absorpt_coefficient_mu 3.901
_exptl_absorpt_correction_type none
_exptl_crystal_colour colorless
_exptl_crystal_density_diffrn 1.862
_exptl_crystal_density_method 'not measured'
_exptl_crystal_description block
_exptl_crystal_F_000 526
_exptl_crystal_size_max 0.100
_exptl_crystal_size_mid 0.100
_exptl_crystal_size_min 0.080
_refine_diff_density_max 1.803
_refine_diff_density_min -1.371
_refine_diff_density_rms 0.168
_refine_ls_extinction_method none
_refine_ls_goodness_of_fit_ref 1.044
_refine_ls_hydrogen_treatment mixed
_refine_ls_matrix_type full
_refine_ls_number_parameters 293
_refine_ls_number_reflns 3425
_refine_ls_number_restraints 781
_refine_ls_restrained_S_all 1.026
_refine_ls_R_factor_all 0.0368
_refine_ls_R_factor_gt 0.0342
_refine_ls_shift/su_max 0.002
_refine_ls_shift/su_mean 0.000
_refine_ls_structure_factor_coef Fsqd
_refine_ls_weighting_details 'w=1/[\s^2^(Fo^2^)+(0.0510P)^2^+8.8381P] where P=(Fo^2^+2Fc^2^)/3'
_refine_ls_weighting_scheme calc
_refine_ls_wR_factor_gt 0.0954
_refine_ls_wR_factor_ref 0.0974
_reflns_Friedel_coverage 0.000
_reflns_number_gt 3239
_reflns_number_total 3425
_reflns_threshold_expression 'I > 2\s(I)'
_cod_data_source_file c9ce01245a2.cif
_cod_data_source_block 4
_cod_depositor_comments
;Adding full bibliography for 7236911--7236913.cif.

 Adding full bibliography for 7236911--7236913.cif.
;
_cod_database_code 7236913
_shelx_shelxl_version_number 2014/7
_shelx_space_group_comment
;
The symmetry employed for this shelxl refinement is uniquely defined
by the following loop, which should always be used as a source of
symmetry information in preference to the above space-group names.
They are only intended as comments.
;
_shelx_estimated_absorpt_t_min 0.696
_shelx_estimated_absorpt_t_max 0.745

loop_
_space_group_symop_operation_xyz
'x, y, z'
'-x, -y, -z'

loop_
_atom_site_label
_atom_site_type_symbol
_atom_site_fract_x
_atom_site_fract_y
_atom_site_fract_z
_atom_site_U_iso_or_equiv
_atom_site_adp_type
_atom_site_occupancy
_atom_site_site_symmetry_order
_atom_site_calc_flag
_atom_site_refinement_flags_posn
_atom_site_refinement_flags_adp
_atom_site_refinement_flags_occupancy
_atom_site_disorder_assembly
_atom_site_disorder_group
Dy1 Dy 0.55111(3) -0.72636(3) 0.02324(2) 0.02048(12) Uani 1 1 d . U . . .
N1' N 0.716(3) 0.0176(15) 0.4631(16) 0.109(6) Uani 0.5 1 d D U P . .
N1 N 0.758(3) -0.434(2) 0.6193(14) 0.089(6) Uani 0.5 1 d . U P . .
O1 O 0.5798(7) -0.5822(6) 0.1916(5) 0.0441(12) Uani 1 1 d . U . . .
O2 O 0.5069(7) -0.4039(6) 0.1209(4) 0.0417(12) Uani 1 1 d . U . . .
O3 O 0.6693(6) 0.1807(6) 0.9123(5) 0.0375(11) Uani 1 1 d . U . . .
O4 O 0.5328(6) -0.0695(6) 0.8900(5) 0.0336(10) Uani 1 1 d . U . . .
O5 O 1.2960(5) 0.0751(5) 0.8740(4) 0.0309(10) Uani 1 1 d . U . . .
O6 O 1.2699(5) 0.2414(5) 0.9877(4) 0.0282(9) Uani 1 1 d . U . . .
O7 O 0.712(2) -0.5835(19) 0.5929(14) 0.093(4) Uani 0.5 1 d . U P A 1
O8 O 0.7757(19) -0.3956(16) 0.7142(11) 0.066(3) Uani 0.5 1 d . U P A 1
O9 O 0.7859(6) -0.7510(6) 0.1607(5) 0.0427(13) Uani 1 1 d D U . . .
H9D H 0.779(11) -0.737(11) 0.235(4) 0.051 Uiso 1 1 d D U . . .
H9C H 0.769(11) -0.855(4) 0.164(8) 0.051 Uiso 1 1 d D U . . .
O10 O 0.7899(7) -0.4990(6) 0.0513(6) 0.0483(14) Uani 1 1 d . U . . .
H10C H 0.7724 -0.4195 0.0396 0.058 Uiso 1 1 d R U . . .
H10D H 0.8922 -0.4703 0.0845 0.058 Uiso 1 1 d R U . . .
O11 O 1.1051(11) -0.4213(13) 0.1515(11) 0.108(3) Uani 1 1 d D U . . .
H1O H 1.12(2) -0.510(10) 0.175(13) 0.162 Uiso 1 1 d D U . . .
H2O H 1.179(19) -0.338(11) 0.215(9) 0.162 Uiso 1 1 d D U . . .
C1 C 0.5631(9) -0.4591(9) 0.2030(6) 0.0343(13) Uani 1 1 d . U . . .
C2 C 0.6125(10) -0.3745(9) 0.3243(6) 0.0384(14) Uani 1 1 d . U . . .
C3 C 0.6615(12) -0.4353(11) 0.4169(7) 0.0525(16) Uani 1 1 d . U . . .
H3 H 0.6586 -0.5333 0.4050 0.063 Uiso 1 1 calc R U . . .
C4 C 0.7163(12) -0.3536(10) 0.5298(7) 0.0506(15) Uani 1 1 d . U . . .
C5 C 0.7242(10) -0.2068(10) 0.5511(7) 0.0406(13) Uani 1 1 d . U . . .
C6 C 0.6688(12) -0.1514(10) 0.4557(7) 0.0528(16) Uani 1 1 d D U . . .
C7 C 0.6129(12) -0.2310(10) 0.3434(7) 0.0504(16) Uani 1 1 d . U . . .
H7 H 0.5759 -0.1884 0.2814 0.061 Uiso 1 1 calc R U . . .
O7' O 0.737(3) 0.103(2) 0.3879(15) 0.117(5) Uani 0.5 1 d D U P . .
C8 C 0.7919(9) -0.1114(9) 0.6705(6) 0.0355(13) Uani 1 1 d . U . . .
O8' O 0.641(2) 0.071(2) 0.5139(15) 0.097(4) Uani 0.5 1 d D U P . .
C9 C 0.9602(9) -0.0417(8) 0.7305(6) 0.0328(12) Uani 1 1 d . U . . .
H9 H 1.0288 -0.0616 0.6985 0.039 Uiso 1 1 calc R U . . .
C10 C 1.0276(8) 0.0581(8) 0.8384(6) 0.0270(11) Uani 1 1 d . U . . .
C11 C 0.9223(8) 0.0898(8) 0.8841(6) 0.0272(11) Uani 1 1 d . U . . .
H11 H 0.9652 0.1609 0.9532 0.033 Uiso 1 1 calc R U . . .
C12 C 0.7553(8) 0.0155(8) 0.8267(6) 0.0272(11) Uani 1 1 d . U . . .
C13 C 0.6897(9) -0.0866(9) 0.7213(6) 0.0345(12) Uani 1 1 d . U . . .
H13 H 0.5769 -0.1387 0.6846 0.041 Uiso 1 1 calc R U . . .
C14 C 1.2072(8) 0.1291(7) 0.9032(6) 0.0251(12) Uani 1 1 d . U . . .
C15 C 0.6427(8) 0.0433(8) 0.8784(6) 0.0253(11) Uani 1 1 d . U . . .

loop_
_atom_site_aniso_label
_atom_site_aniso_U_11
_atom_site_aniso_U_22
_atom_site_aniso_U_33
_atom_site_aniso_U_23
_atom_site_aniso_U_13
_atom_site_aniso_U_12
Dy1 0.01839(17) 0.01763(17) 0.02333(18) -0.00291(11) 0.00656(12) 0.00731(12)
N1' 0.20(2) 0.074(8) 0.056(10) -0.003(6) 0.026(11) 0.078(13)
N1 0.164(17) 0.072(9) 0.032(6) -0.009(7) -0.001(10) 0.082(11)
O1 0.054(3) 0.041(2) 0.032(2) -0.013(2) 0.005(2) 0.027(2)
O2 0.051(3) 0.038(2) 0.025(2) 0.0025(19) 0.007(2) 0.015(2)
O3 0.035(2) 0.029(2) 0.050(3) -0.007(2) 0.023(2) 0.0125(19)
O4 0.031(2) 0.033(2) 0.044(2) 0.0109(19) 0.0214(19) 0.0148(18)
O5 0.022(2) 0.031(2) 0.036(2) -0.0069(18) 0.0075(18) 0.0126(17)
O6 0.023(2) 0.027(2) 0.032(2) -0.0049(17) 0.0066(17) 0.0115(17)
O7 0.121(8) 0.064(6) 0.062(7) 0.000(5) 0.003(7) 0.032(7)
O8 0.083(6) 0.054(5) 0.036(4) 0.002(4) -0.001(5) 0.021(5)
O9 0.031(3) 0.037(3) 0.053(3) 0.010(3) 0.007(2) 0.014(2)
O10 0.031(3) 0.027(3) 0.077(4) 0.009(2) 0.009(3) 0.012(2)
O11 0.060(5) 0.109(7) 0.138(8) 0.045(6) 0.026(5) 0.024(5)
C1 0.043(3) 0.036(3) 0.025(2) -0.003(2) 0.010(2) 0.021(2)
C2 0.048(3) 0.040(3) 0.027(2) -0.003(2) 0.010(2) 0.022(2)
C3 0.069(3) 0.045(3) 0.034(3) -0.006(2) 0.004(3) 0.028(3)
C4 0.062(3) 0.047(3) 0.034(3) -0.006(2) 0.006(2) 0.026(2)
C5 0.045(3) 0.045(2) 0.031(2) -0.006(2) 0.011(2) 0.023(2)
C6 0.063(3) 0.050(3) 0.036(3) -0.007(2) 0.004(3) 0.028(2)
C7 0.064(3) 0.045(3) 0.035(3) -0.006(2) 0.003(2) 0.030(2)
O7' 0.125(9) 0.090(7) 0.090(8) 0.012(6) 0.019(7) 0.015(8)
C8 0.038(2) 0.040(2) 0.029(2) -0.005(2) 0.009(2) 0.021(2)
O8' 0.104(7) 0.077(6) 0.083(7) -0.007(6) 0.011(6) 0.032(6)
C9 0.034(2) 0.038(2) 0.029(2) -0.005(2) 0.0117(19) 0.018(2)
C10 0.027(2) 0.030(2) 0.027(2) 0.000(2) 0.0095(19) 0.0151(19)
C11 0.028(2) 0.028(2) 0.028(2) 0.000(2) 0.0115(19) 0.0141(19)
C12 0.028(2) 0.030(2) 0.027(2) 0.002(2) 0.0122(19) 0.0152(19)
C13 0.034(2) 0.038(2) 0.031(2) -0.004(2) 0.012(2) 0.017(2)
C14 0.024(2) 0.026(2) 0.027(2) 0.000(2) 0.008(2) 0.014(2)
C15 0.026(2) 0.028(2) 0.026(2) 0.001(2) 0.012(2) 0.015(2)

loop_
_atom_type_symbol
_atom_type_description
_atom_type_scat_dispersion_real
_atom_type_scat_dispersion_imag
_atom_type_scat_source
C C 0.0033 0.0016 'International Tables Vol C Tables 4.2.6.8 and 6.1.1.4'
H H 0.0000 0.0000 'International Tables Vol C Tables 4.2.6.8 and 6.1.1.4'
O O 0.0106 0.0060 'International Tables Vol C Tables 4.2.6.8 and 6.1.1.4'
N N 0.0061 0.0033 'International Tables Vol C Tables 4.2.6.8 and 6.1.1.4'
Dy Dy -0.1892 4.4098 'International Tables Vol C Tables 4.2.6.8 and 6.1.1.4'

loop_
_geom_angle_atom_site_label_1
_geom_angle_atom_site_label_2
_geom_angle_atom_site_label_3
_geom_angle
_geom_angle_site_symmetry_1
_geom_angle_site_symmetry_3
O4 Dy1 O2 149.66(19) 2_646 2_645
O4 Dy1 O1 84.1(2) 2_646 .
O2 Dy1 O1 106.5(2) 2_645 .
O4 Dy1 O3 99.58(18) 2_646 1_544
O2 Dy1 O3 85.6(2) 2_645 1_544
O1 Dy1 O3 149.43(19) . 1_544
O4 Dy1 O10 139.22(19) 2_646 .
O2 Dy1 O10 71.1(2) 2_645 .
O1 Dy1 O10 78.2(2) . .
O3 Dy1 O10 79.55(19) 1_544 .
O4 Dy1 O9 68.95(18) 2_646 .
O2 Dy1 O9 140.1(2) 2_645 .
O1 Dy1 O9 79.9(2) . .
O3 Dy1 O9 73.4(2) 1_544 .
O10 Dy1 O9 71.90(19) . .
O4 Dy1 O6 80.54(16) 2_646 1_444
O2 Dy1 O6 74.38(19) 2_645 1_444
O1 Dy1 O6 77.76(18) . 1_444
O3 Dy1 O6 132.81(17) 1_544 1_444
O10 Dy1 O6 129.62(17) . 1_444
O9 Dy1 O6 143.67(18) . 1_444
O4 Dy1 O5 74.40(18) 2_646 1_444
O2 Dy1 O5 76.89(18) 2_645 1_444
O1 Dy1 O5 128.18(18) . 1_444
O3 Dy1 O5 81.46(16) 1_544 1_444
O10 Dy1 O5 143.7(2) . 1_444
O9 Dy1 O5 130.59(17) . 1_444
O6 Dy1 O5 52.80(14) 1_444 1_444
O4 Dy1 C14 76.77(18) 2_646 1_444
O2 Dy1 C14 73.2(2) 2_645 1_444
O1 Dy1 C14 103.26(19) . 1_444
O3 Dy1 C14 107.14(18) 1_544 1_444
O10 Dy1 C14 142.97(19) . 1_444
O9 Dy1 C14 145.12(19) . 1_444
O6 Dy1 C14 26.34(17) 1_444 1_444
O5 Dy1 C14 26.47(17) 1_444 1_444
O7' N1' O8' 103.1(13) . .
O7' N1' C6 131.4(16) . .
O8' N1' C6 114.0(16) . .
O8 N1 O7 110.8(19) . .
O8 N1 C4 123.7(15) . .
O7 N1 C4 119.5(14) . .
C1 O1 Dy1 127.6(5) . .
C1 O2 Dy1 170.2(5) . 2_645
C15 O3 Dy1 128.6(4) . 1_566
C15 O4 Dy1 150.8(5) . 2_646
C14 O5 Dy1 92.5(4) . 1_666
C14 O6 Dy1 94.1(4) . 1_666
Dy1 O9 H9D 107(6) . .
Dy1 O9 H9C 114(6) . .
H9D O9 H9C 90(8) . .
Dy1 O10 H10C 114.5 . .
Dy1 O10 H10D 135.5 . .
H10C O10 H10D 108.3 . .
H1O O11 H2O 105(2) . .
O2 C1 O1 124.3(6) . .
O2 C1 C2 118.2(6) . .
O1 C1 C2 117.4(7) . .
C3 C2 C7 118.6(7) . .
C3 C2 C1 121.0(7) . .
C7 C2 C1 120.4(7) . .
C2 C3 C4 121.2(8) . .
C2 C3 H3 119.4 . .
C4 C3 H3 119.4 . .
C5 C4 C3 121.2(8) . .
C5 C4 N1 123.4(9) . .
C3 C4 N1 115.4(9) . .
C6 C5 C4 115.9(7) . .
C6 C5 C8 121.2(7) . .
C4 C5 C8 122.9(7) . .
C5 C6 C7 123.7(8) . .
C5 C6 N1' 120.8(10) . .
C7 C6 N1' 112.5(10) . .
C2 C7 C6 119.3(8) . .
C2 C7 H7 120.3 . .
C6 C7 H7 120.3 . .
C13 C8 C9 119.1(7) . .
C13 C8 C5 121.0(7) . .
C9 C8 C5 119.9(7) . .
C8 C9 C10 121.0(6) . .
C8 C9 H9 119.5 . .
C10 C9 H9 119.5 . .
C9 C10 C11 118.7(6) . .
C9 C10 C14 120.6(6) . .
C11 C10 C14 120.7(6) . .
C12 C11 C10 120.1(6) . .
C12 C11 H11 120.0 . .
C10 C11 H11 120.0 . .
C11 C12 C13 120.6(6) . .
C11 C12 C15 120.1(6) . .
C13 C12 C15 119.3(6) . .
C12 C13 C8 120.3(7) . .
C12 C13 H13 119.8 . .
C8 C13 H13 119.8 . .
O6 C14 O5 120.5(6) . .
O6 C14 C10 119.9(6) . .
O5 C14 C10 119.6(6) . .
O6 C14 Dy1 59.6(3) . 1_666
O5 C14 Dy1 61.0(3) . 1_666
C10 C14 Dy1 178.0(5) . 1_666
O4 C15 O3 123.5(6) . .
O4 C15 C12 118.3(6) . .
O3 C15 C12 118.1(6) . .

loop_
_geom_bond_atom_site_label_1
_geom_bond_atom_site_label_2
_geom_bond_distance
_geom_bond_site_symmetry_2
Dy1 O4 2.288(5) 2_646
Dy1 O2 2.293(5) 2_645
Dy1 O1 2.313(5) .
Dy1 O3 2.348(5) 1_544
Dy1 O10 2.380(5) .
Dy1 O9 2.454(5) .
Dy1 O6 2.456(4) 1_444
Dy1 O5 2.487(4) 1_444
Dy1 C14 2.841(6) 1_444
N1' O7' 1.289(10) .
N1' O8' 1.292(10) .
N1' C6 1.496(9) .
N1 O8 1.15(2) .
N1 O7 1.32(2) .
N1 C4 1.431(19) .
O1 C1 1.254(9) .
O2 C1 1.245(9) .
O2 Dy1 2.293(5) 2_645
O3 C15 1.259(8) .
O3 Dy1 2.349(5) 1_566
O4 C15 1.238(8) .
O4 Dy1 2.289(5) 2_646
O5 C14 1.268(8) .
O5 Dy1 2.487(4) 1_666
O6 C14 1.264(8) .
O6 Dy1 2.456(4) 1_666
O9 H9D 0.949(10) .
O9 H9C 0.949(10) .
O10 H10C 0.8507 .
O10 H10D 0.8501 .
O11 H1O 0.953(10) .
O11 H2O 0.952(10) .
C1 C2 1.505(10) .
C2 C3 1.356(12) .
C2 C7 1.380(11) .
C3 C4 1.396(11) .
C3 H3 0.9300 .
C4 C5 1.385(12) .
C5 C6 1.367(12) .
C5 C8 1.496(10) .
C6 C7 1.380(12) .
C7 H7 0.9300 .
C8 C13 1.390(10) .
C8 C9 1.392(10) .
C9 C10 1.400(9) .
C9 H9 0.9300 .
C10 C11 1.405(9) .
C10 C14 1.488(9) .
C11 C12 1.380(10) .
C11 H11 0.9300 .
C12 C13 1.389(10) .
C12 C15 1.499(9) .
C13 H13 0.9300 .
C14 Dy1 2.841(6) 1_666

loop_
_geom_torsion_atom_site_label_1
_geom_torsion_atom_site_label_2
_geom_torsion_atom_site_label_3
_geom_torsion_atom_site_label_4
_geom_torsion
_geom_torsion_site_symmetry_1
Dy1 O1 C1 O2 9.7(12) .
Dy1 O1 C1 C2 -171.1(5) .
O2 C1 C2 C3 174.4(8) .
O1 C1 C2 C3 -4.8(12) .
O2 C1 C2 C7 -7.3(12) .
O1 C1 C2 C7 173.5(8) .
C7 C2 C3 C4 -2.0(15) .
C1 C2 C3 C4 176.3(9) .
C2 C3 C4 C5 -0.7(16) .
C2 C3 C4 N1 177.7(15) .
O8 N1 C4 C5 14(3) .
O7 N1 C4 C5 163.9(18) .
O8 N1 C4 C3 -165(2) .
O7 N1 C4 C3 -14(3) .
C3 C4 C5 C6 2.7(14) .
N1 C4 C5 C6 -175.5(16) .
C3 C4 C5 C8 -176.0(9) .
N1 C4 C5 C8 5.7(19) .
C4 C5 C6 C7 -2.2(15) .
C8 C5 C6 C7 176.5(9) .
C4 C5 C6 N1' -161.2(13) .
C8 C5 C6 N1' 17.5(16) .
O7' N1' C6 C5 149(2) .
O8' N1' C6 C5 -75(2) .
O7' N1' C6 C7 -12(3) .
O8' N1' C6 C7 124.1(16) .
C3 C2 C7 C6 2.5(14) .
C1 C2 C7 C6 -175.8(9) .
C5 C6 C7 C2 -0.4(16) .
N1' C6 C7 C2 160.2(13) .
C6 C5 C8 C13 74.2(12) .
C4 C5 C8 C13 -107.2(10) .
C6 C5 C8 C9 -103.6(10) .
C4 C5 C8 C9 75.1(12) .
C13 C8 C9 C10 -2.9(12) .
C5 C8 C9 C10 174.8(7) .
C8 C9 C10 C11 -1.5(11) .
C8 C9 C10 C14 178.5(7) .
C9 C10 C11 C12 4.2(10) .
C14 C10 C11 C12 -175.8(6) .
C10 C11 C12 C13 -2.5(11) .
C10 C11 C12 C15 176.9(6) .
C11 C12 C13 C8 -2.1(11) .
C15 C12 C13 C8 178.5(7) .
C9 C8 C13 C12 4.8(12) .
C5 C8 C13 C12 -173.0(7) .
Dy1 O6 C14 O5 3.1(7) 1_666
Dy1 O6 C14 C10 -177.8(5) 1_666
Dy1 O5 C14 O6 -3.1(7) 1_666
Dy1 O5 C14 C10 177.8(5) 1_666
C9 C10 C14 O6 165.7(7) .
C11 C10 C14 O6 -14.3(10) .
C9 C10 C14 O5 -15.3(10) .
C11 C10 C14 O5 164.8(6) .
Dy1 O4 C15 O3 -108.3(9) 2_646
Dy1 O4 C15 C12 68.6(11) 2_646
Dy1 O3 C15 O4 7.7(10) 1_566
Dy1 O3 C15 C12 -169.2(4) 1_566
C11 C12 C15 O4 -126.7(7) .
C13 C12 C15 O4 52.7(9) .
C11 C12 C15 O3 50.3(9) .
C13 C12 C15 O3 -130.3(7) .
